data_2104021
loop_
_publ_author_name
'Zavalij, Peter Y.'
'Yang, Shoufeng'
'Whittingham, M. Stanley'

_publ_section_title
;
 Structures of potassium, sodium and lithium bis(oxalato)borate salts
 from powder diffraction data
;
_journal_issue 6
_journal_name_full 'Acta Crystallographica Section B'
_journal_page_first 753
_journal_page_last 759
_journal_paper_doi 10.1107/S0108768103022602
_journal_volume 59
_journal_year 2003
_chemical_formula_moiety 'C4 B Li O8'
_chemical_formula_structural 'Li B (C2 O4)2'
_chemical_formula_sum 'C4 B Li O8'
_chemical_formula_weight 193.79
_chemical_name_common 'Lithium bis(oxalato)borate'
_chemical_name_systematic 'Lithium bis(oxalato)borate'
_space_group_IT_number 62
_symmetry_cell_setting orthorhombic
_symmetry_space_group_name_Hall '-P 2ac 2n'
_symmetry_space_group_name_H-M 'P n m a'
_audit_creation_method 'from EXP file using GSAS2CIF'
_cell_angle_alpha 90.0
_cell_angle_beta 90.0
_cell_angle_gamma 90.0
_cell_formula_units_Z 4
_cell_length_a 6.3635(4)
_cell_length_b 7.5998(3)
_cell_length_c 13.1715(9)
_cell_measurement_temperature 295
_cell_volume 636.99(6)
_computing_data_collection 'DMSNT (1999)'
_computing_molecular_graphics 'ATOMS (Dowty, 1999)'
_computing_publication_material 'EXPGUI (Toby, 2001)'
_computing_structure_refinement 'GSAS (Larson & Von Dreele, 2000)'
_computing_structure_solution ' FOX (Favre-Nicolin & Cerny, 2002)'
_diffrn_ambient_temperature 295
_diffrn_measurement_device_type 'Scintag XDS2000 powder diffractometer'
_diffrn_reflns_limit_h_max 4
_diffrn_reflns_limit_h_min 0
_diffrn_reflns_limit_k_max 5
_diffrn_reflns_limit_k_min 0
_diffrn_reflns_limit_l_max 8
_diffrn_reflns_limit_l_min 0
_diffrn_reflns_number 104
_diffrn_reflns_theta_max 30.
_diffrn_reflns_theta_min 5
_exptl_absorpt_correction_T_max 0.30280
_exptl_absorpt_correction_T_min 0.28162
_exptl_absorpt_process_details
;   GSAS Absorption/surface roughness correction: function number 0
 Debye-Scherrer absorption correction
Term (= MU.r/wave) =     0.50000
;
_exptl_crystal_density_diffrn 2.021
_exptl_crystal_density_method 'not measured'
_exptl_crystal_F_000 448
_refine_ls_goodness_of_fit_all 2.35
_refine_ls_hydrogen_treatment none
_refine_ls_matrix_type full
_refine_ls_number_constraints 8
_refine_ls_number_parameters 47
_refine_ls_number_restraints 11
_refine_ls_shift/su_max 0.04
_refine_ls_shift/su_mean 0.01
_refine_ls_structure_factor_coef Y~obs~
_refine_ls_weighting_details w=1/Yobs(i)
_reflns_number_total 104
_cod_data_source_file ta5002.cif
_cod_data_source_block LiBOB
_cod_depositor_comments
;
The following automatic conversions were performed:
'_geom_bond_publ_flag' value 'N' changed to 'n' according to
'/home/saulius/struct/CIF-dictionaries/cif_core.dic' dictionary named
'cif_core.dic' version 2.4.1 from 2010-06-29 (20
times).

'_geom_angle_publ_flag' value 'N' changed to 'n' according to
'/home/saulius/struct/CIF-dictionaries/cif_core.dic' dictionary named
'cif_core.dic' version 2.4.1 from 2010-06-29 (36 times).

Automatic conversion script
Id: cif_fix_enum 1527 2010-12-29 10:47:43Z saulius 

The following automatic conversions were performed:

'_geom_bond_publ_flag' value 'N' changed to 'n' according to
/home/saulius/struct/CIF-dictionaries/cif_core.dic dictionary named
'cif_core.dic' version 2.4.1 from 2010-06-29 (20
times).

'_geom_angle_publ_flag' value 'N' changed to 'n' according
to /home/saulius/struct/CIF-dictionaries/cif_core.dic dictionary
named 'cif_core.dic' version 2.4.1 from 2010-06-29 (36 times).

Automatic conversion script
Id: cif_fix_values 1715 2011-07-08 13:25:40Z adriana 
;
_cod_database_code 2104021

loop_
_symmetry_equiv_pos_site_id
_symmetry_equiv_pos_as_xyz
1 +x,+y,+z
2 -x+1/2,+y+1/2,+z+1/2
3 +x,-y+1/2,+z
4 -x+1/2,-y,+z+1/2
-1 -x,-y,-z
-2 +x-1/2,-y-1/2,-z-1/2
-3 -x,+y-1/2,-z
-4 +x-1/2,+y,-z-1/2

loop_
_atom_site_label
_atom_site_fract_x
_atom_site_fract_y
_atom_site_fract_z
_atom_site_U_iso_or_equiv
_atom_site_thermal_displace_type
_atom_site_occupancy
_atom_site_type_symbol
Li 0.534(5) 0.25 0.325(3) 0.0278(17) Uiso 1.0 LI
B 0.089(2) 0.25 0.5403(11) 0.0278(17) Uiso 1.0 B
O1 0.2012(11) 0.0991(8) 0.5845(7) 0.0278(17) Uiso 1.0 O
C1 0.3549(18) 0.1484(3) 0.6462(9) 0.0278(17) Uiso 1.0 C
O2 0.4795(10) 0.0535(7) 0.6881(6) 0.0278(17) Uiso 1.0 O
O3 0.117(2) 0.25 0.4292(10) 0.0278(17) Uiso 1.0 O
C2 -0.080(2) 0.25 0.3910(10) 0.0278(17) Uiso 1.0 C
O4 -0.1373(16) 0.25 0.3045(9) 0.0278(17) Uiso 1.0 O
O5 -0.135(2) 0.25 0.5681(8) 0.0278(17) Uiso 1.0 O
C3 -0.2364(17) 0.25 0.4805(11) 0.0278(17) Uiso 1.0 C
O6 -0.4247(15) 0.25 0.4705(7) 0.0278(17) Uiso 1.0 O

loop_
_atom_type_symbol
_atom_type_scat_dispersion_real
_atom_type_scat_dispersion_imag
_atom_type_scat_source
LI 0.001 0.000 International_Tables_Vol_C
B 0.008 0.004 International_Tables_Vol_C
O 0.047 0.032 International_Tables_Vol_C
C 0.017 0.009 International_Tables_Vol_C

loop_
_diffrn_radiation_type
_diffrn_radiation_wavelength
CuK\a~1~ 1.540562
CuK\a~2~ 1.544390

loop_
_geom_angle_atom_site_label_1
_geom_angle_atom_site_label_2
_geom_angle_atom_site_label_3
_geom_angle_site_symmetry_1
_geom_angle_site_symmetry_3
_geom_angle
_geom_angle_publ_flag
O2 Li O2 -1_656 -3_666 170.5(16) n
O2 Li O4 -1_656 1_655 91.6(8) n
O2 Li O4 -1_656 -2_666 85.3(8) n
O2 Li O6 -1_656 1_655 94.5(9) n
O2 Li O4 -3_666 1_655 91.6(8) n
O2 Li O4 -3_666 -2_666 85.3(8) n
O2 Li O6 -3_666 1_655 94.5(9) n
O4 Li O4 1_655 -2_666 115.3(15) n
O4 Li O6 1_655 1_655 89.5(12) n
O4 Li O6 -2_666 1_655 155.2(18) n
O1 B O1 1_555 3_555 102.6(8) n
O1 B O3 1_555 1_555 110.2(9) n
O1 B O5 1_555 1_555 111.8(9) n
O1 B O3 3_555 1_555 110.2(9) n
O1 B O5 3_555 1_555 111.8(9) n
O3 B O5 1_555 1_555 110.1(9) n
B O1 C1 1_555 1_555 112.3(7) n
O1 C1 C1 1_555 3_555 106.4(3) n
O1 C1 O2 1_555 1_555 126.6(4) n
C1 C1 O2 3_555 1_555 126.7(3) n
Li O2 C1 -1_656 1_555 122.5(8) n
B O3 C2 1_555 1_555 106.6(12) n
O3 C2 O4 1_555 1_555 130.2(17) n
O3 C2 C3 1_555 1_555 107.8(12) n
O4 C2 C3 1_555 1_555 122.0(16) n
Li O4 Li 1_455 -2_566 129.9(11) n
Li O4 C2 1_455 1_555 100.5(13) n
Li O4 C2 -2_566 1_555 129.6(13) n
B O5 C3 1_555 1_555 104.8(9) n
Li C3 C2 1_455 1_555 75.7(12) n
Li C3 O5 1_455 1_555 173.7(13) n
Li C3 O6 1_455 1_555 48.3(9) n
C2 C3 O5 1_555 1_555 110.7(11) n
C2 C3 O6 1_555 1_555 123.9(14) n
O5 C3 O6 1_555 1_555 125.4(16) n
Li O6 C3 1_455 1_555 104.1(13) n

loop_
_geom_bond_atom_site_label_1
_geom_bond_atom_site_label_2
_geom_bond_site_symmetry_2
_geom_bond_distance
_geom_bond_publ_flag
Li Li -2_566 3.74(4) n
Li Li -2_666 3.74(4) n
Li O6 1_655 1.94(3) n
Li O4 -2_666 2.02(3) n
Li O4 1_655 2.11(3) n
Li O2 -1_656 2.315(6) n
Li O2 -3_666 2.315(6) n
B O1 1_555 1.470(6) n
B O1 3_555 1.470(6) n
B O3 1_555 1.471(6) n
B O5 1_555 1.474(6) n
C1 O1 1_555 1.326(4) n
C1 C1 3_555 1.544(5) n
C1 O2 1_555 1.206(4) n
C2 O3 1_555 1.324(5) n
C2 O4 1_555 1.196(5) n
C2 C3 1_555 1.543(5) n
C3 C2 1_555 1.543(5) n
C3 O5 1_555 1.321(5) n
C3 O6 1_555 1.205(5) n
